data_2019085
loop_
_publ_author_name
'G\"orbitz, Carl Henrik'
'Yadav, Vitthal N.'

_publ_section_title
;
 An unexpected tetragonal unit cell for
 <i>N</i>-(<small>L</small>-2-aminobutyryl)-<small>L</small>-serine
;
_journal_coeditor_code QS3026
_journal_issue 8
_journal_name_full 'Acta Crystallographica Section C'
_journal_page_first 888
_journal_page_last 891
_journal_paper_doi 10.1107/S0108270113017484
_journal_volume 69
_journal_year 2013
_chemical_formula_iupac 'C7 H14 N2 O4'
_chemical_formula_moiety 'C7 H14 N2 O4'
_chemical_formula_sum 'C7 H14 N2 O4'
_chemical_formula_weight 190.20
_chemical_name_common 'Abu-Ser, N-(L-2-aminobutyryl)-L-serine'
_chemical_name_systematic
;
(<i>S</i>)-2-[(<i>S</i>)-2-Azaniumylbutanamido]-3-hydroxypropanoate
;
_space_group_IT_number 79
_symmetry_cell_setting tetragonal
_symmetry_space_group_name_Hall 'I 4'
_symmetry_space_group_name_H-M 'I 4'
_atom_sites_solution_hydrogens geom
_atom_sites_solution_primary direct
_atom_sites_solution_secondary difmap
_audit_creation_method SHELXL97
_cell_angle_alpha 90.00
_cell_angle_beta 90.00
_cell_angle_gamma 90.00
_cell_formula_units_Z 8
_cell_length_a 18.335(7)
_cell_length_b 18.335(7)
_cell_length_c 5.141(2)
_cell_measurement_reflns_used 2704
_cell_measurement_temperature 105(2)
_cell_measurement_theta_max 25.07
_cell_measurement_theta_min 3.14
_cell_volume 1728.3(12)
_computing_cell_refinement 'SAINT-Plus (Bruker, 2007)'
_computing_data_collection 'APEX2 (Bruker, 2007)'
_computing_data_reduction 'SAINT-Plus (Bruker, 2007)'
_computing_molecular_graphics 'SHELXTL (Sheldrick, 2008)'
_computing_publication_material 'SHELXTL (Sheldrick, 2008)'
_computing_structure_refinement 'SHELXL97 (Sheldrick, 2008)'
_computing_structure_solution 'SHELXS97 (Sheldrick, 2008)'
_diffrn_ambient_temperature 105(2)
_diffrn_detector_area_resol_mean 8.3
_diffrn_measured_fraction_theta_full 0.994
_diffrn_measured_fraction_theta_max 0.994
_diffrn_measurement_device_type 'Bruker APEXII CCD area-detector'
_diffrn_measurement_method 'Sets of exposures each taken over 0.5\% \w rotation'
_diffrn_radiation_monochromator graphite
_diffrn_radiation_source 'fine-focus sealed tube'
_diffrn_radiation_type MoK\a
_diffrn_radiation_wavelength 0.71073
_diffrn_reflns_av_R_equivalents 0.0836
_diffrn_reflns_av_sigmaI/netI 0.0570
_diffrn_reflns_limit_h_max 21
_diffrn_reflns_limit_h_min -21
_diffrn_reflns_limit_k_max 21
_diffrn_reflns_limit_k_min -21
_diffrn_reflns_limit_l_max 6
_diffrn_reflns_limit_l_min -6
_diffrn_reflns_number 6072
_diffrn_reflns_theta_full 25.11
_diffrn_reflns_theta_max 25.11
_diffrn_reflns_theta_min 2.22
_diffrn_standards_number 0
_exptl_absorpt_coefficient_mu 0.120
_exptl_absorpt_correction_T_max 0.993
_exptl_absorpt_correction_T_min 0.788
_exptl_absorpt_correction_type multi-scan
_exptl_absorpt_process_details '(SADABS; Bruker, 2007)'
_exptl_crystal_colour colourless
_exptl_crystal_density_diffrn 1.462
_exptl_crystal_density_method 'not measured'
_exptl_crystal_description needle
_exptl_crystal_F_000 816
_exptl_crystal_size_max 0.39
_exptl_crystal_size_mid 0.09
_exptl_crystal_size_min 0.06
_refine_diff_density_max 0.376
_refine_diff_density_min -0.304
_refine_ls_extinction_coef 0.014(3)
_refine_ls_extinction_expression Fc^*^=kFc[1+0.001xFc^2^\l^3^/sin(2\q)]^-1/4^
_refine_ls_extinction_method 'SHELXL97 (Sheldrick, 2008)'
_refine_ls_goodness_of_fit_ref 1.301
_refine_ls_hydrogen_treatment constr
_refine_ls_matrix_type full
_refine_ls_number_parameters 177
_refine_ls_number_reflns 862
_refine_ls_number_restraints 767
_refine_ls_restrained_S_all 0.946
_refine_ls_R_factor_all 0.0863
_refine_ls_R_factor_gt 0.0800
_refine_ls_shift/su_max 0.000
_refine_ls_shift/su_mean 0.000
_refine_ls_structure_factor_coef Fsqd
_refine_ls_weighting_details 'calc w = 1/[\s^2^(Fo^2^)+(0.0359P)^2^+9.6883P] where P=(Fo^2^+2Fc^2^)/3'
_refine_ls_weighting_scheme calc
_refine_ls_wR_factor_gt 0.1922
_refine_ls_wR_factor_ref 0.1950
_reflns_number_gt 780
_reflns_number_total 862
_reflns_threshold_expression I>2\s(I)
_cod_data_source_file qs3026.cif
_cod_data_source_block I
_cod_original_cell_volume 1728.1(12)
_cod_database_code 2019085
_cod_database_fobs_code 2019085

loop_
_symmetry_equiv_pos_as_xyz
'x, y, z'
'-x, -y, z'
'-y, x, z'
'y, -x, z'
'x+1/2, y+1/2, z+1/2'
'-x+1/2, -y+1/2, z+1/2'
'-y+1/2, x+1/2, z+1/2'
'y+1/2, -x+1/2, z+1/2'

loop_
_atom_site_type_symbol
_atom_site_label
_atom_site_fract_x
_atom_site_fract_y
_atom_site_fract_z
_atom_site_U_iso_or_equiv
_atom_site_adp_type
_atom_site_calc_flag
_atom_site_refinement_flags
_atom_site_occupancy
_atom_site_symmetry_multiplicity
_atom_site_disorder_assembly
_atom_site_disorder_group
N N1 0.7087(2) 0.6819(2) 0.7119(15) 0.0311(11) Uani d U 1 1 . .
H H1 0.6725 0.6973 0.8197 0.047 Uiso calc R 1 1 A 1
H H2 0.6991 0.6967 0.5466 0.047 Uiso calc R 1 1 A 1
H H3 0.7520 0.7012 0.7650 0.047 Uiso calc R 1 1 A 1
C C11 0.7132(3) 0.6013(2) 0.7194(13) 0.0211(10) Uani d PDU 0.50 1 B 1
H H111 0.7400 0.5872 0.8810 0.025 Uiso calc PR 0.50 1 B 1
C C21 0.6400(4) 0.5606(6) 0.718(3) 0.0210(16) Uiso d PDU 0.50 1 B 1
H H21A 0.6480 0.5090 0.6684 0.025 Uiso calc PR 0.50 1 B 1
H H21B 0.6070 0.5829 0.5876 0.025 Uiso calc PR 0.50 1 B 1
C C31 0.6028(5) 0.5647(6) 1.005(2) 0.031(3) Uani d PDU 0.50 1 B 1
H H31A 0.5552 0.5405 1.0010 0.046 Uiso calc PR 0.50 1 B 1
H H31B 0.5965 0.6158 1.0555 0.046 Uiso calc PR 0.50 1 B 1
H H31C 0.6344 0.5401 1.1315 0.046 Uiso calc PR 0.50 1 B 1
C C12 0.7132(3) 0.6013(2) 0.7194(13) 0.0211(10) Uani d PDU 0.50 1 B 2
H H121 0.7384 0.5861 0.8831 0.025 Uiso calc PR 0.50 1 B 2
C C22 0.6340(4) 0.5741(7) 0.726(3) 0.0210(16) Uiso d PDU 0.50 1 B 2
H H22A 0.6032 0.6092 0.8221 0.025 Uiso calc PR 0.50 1 B 2
H H22B 0.6316 0.5265 0.8169 0.025 Uiso calc PR 0.50 1 B 2
C C32 0.6037(5) 0.5651(7) 0.430(2) 0.031(3) Uani d PDU 0.50 1 B 2
H H32A 0.5556 0.5418 0.4333 0.046 Uiso calc PR 0.50 1 B 2
H H32B 0.6375 0.5348 0.3293 0.046 Uiso calc PR 0.50 1 B 2
H H32C 0.5997 0.6133 0.3483 0.046 Uiso calc PR 0.50 1 B 2
O O1 0.77388(19) 0.6190(2) 0.3075(12) 0.0296(9) Uani d U 1 1 B .
C C4 0.7587(3) 0.5762(3) 0.4841(14) 0.0244(11) Uani d U 1 1 . .
N N21 0.7773(7) 0.5008(13) 0.491(5) 0.0259(15) Uani d PDU 0.50 1 B 1
H H4 0.7662 0.4749 0.6299 0.031 Uiso calc PR 0.50 1 B 1
C C51 0.8142(5) 0.4657(6) 0.274(3) 0.0283(14) Uani d PDU 0.50 1 B 1
H H51 0.8262 0.5040 0.1424 0.034 Uiso calc PR 0.50 1 B 1
C C61 0.8855(5) 0.4295(4) 0.361(3) 0.035(2) Uiso d PDU 0.50 1 B 1
H H61A 0.8749 0.3937 0.4998 0.042 Uiso calc PR 0.50 1 B 1
H H61B 0.9069 0.4027 0.2118 0.042 Uiso calc PR 0.50 1 B 1
O O21 0.9372(4) 0.4813(5) 0.454(2) 0.057(3) Uani d PDU 0.50 1 B 1
H H21 0.9439 0.5136 0.3410 0.085 Uiso calc PR 0.50 1 B 1
C C71 0.7629(7) 0.4096(7) 0.146(4) 0.0222(15) Uani d PDU 0.50 1 B 1
O O31 0.7316(7) 0.4247(9) -0.060(3) 0.031(2) Uani d PDU 0.50 1 B 1
O O41 0.7530(13) 0.3497(8) 0.268(4) 0.030(2) Uani d PDU 0.50 1 B 1
N N22 0.7773(10) 0.5120(12) 0.480(5) 0.0259(15) Uani d PDU 0.299(9) 1 B 2
H H5 0.7633 0.4855 0.6142 0.031 Uiso calc PR 0.299(9) 1 B 2
C C52 0.8195(8) 0.4740(7) 0.283(3) 0.0283(14) Uani d PDU 0.299(9) 1 B 2
H H52 0.8255 0.5078 0.1322 0.034 Uiso calc PR 0.299(9) 1 B 2
C C62 0.8956(6) 0.4535(10) 0.380(3) 0.035(2) Uiso d PDU 0.299(9) 1 B 2
H H62A 0.9177 0.4181 0.2577 0.042 Uiso calc PR 0.299(9) 1 B 2
H H62B 0.9267 0.4976 0.3812 0.042 Uiso calc PR 0.299(9) 1 B 2
O O22 0.8946(7) 0.4226(7) 0.634(2) 0.042(4) Uani d PDU 0.299(9) 1 B 2
H H22 0.8518 0.4103 0.6723 0.064 Uiso calc PR 0.299(9) 1 B 2
C C72 0.7775(12) 0.4065(10) 0.187(4) 0.0222(15) Uani d PDU 0.299(9) 1 B 2
O O32 0.7439(16) 0.4090(12) -0.023(4) 0.031(2) Uani d PDU 0.299(9) 1 B 2
O O42 0.7745(11) 0.3518(8) 0.341(4) 0.030(2) Uani d PDU 0.299(9) 1 B 2
N N23 0.770(2) 0.502(3) 0.495(10) 0.0259(15) Uani d PDU 0.201(9) 1 B 3
H H6 0.7470 0.4770 0.6160 0.031 Uiso calc PR 0.201(9) 1 B 3
C C53 0.8176(11) 0.4623(13) 0.318(6) 0.0283(14) Uani d PDU 0.201(9) 1 B 3
H H53 0.8388 0.4980 0.1923 0.034 Uiso calc PR 0.201(9) 1 B 3
C C63 0.8806(12) 0.4256(15) 0.464(4) 0.035(2) Uiso d PDU 0.201(9) 1 B 3
H H63A 0.9142 0.4636 0.5305 0.042 Uiso calc PR 0.201(9) 1 B 3
H H63B 0.8609 0.3986 0.6154 0.042 Uiso calc PR 0.201(9) 1 B 3
O O23 0.9201(10) 0.3765(10) 0.302(5) 0.047(6) Uani d PDU 0.201(9) 1 B 3
H H23 0.9236 0.3942 0.1515 0.070 Uiso calc PR 0.201(9) 1 B 3
C C73 0.7731(18) 0.4059(18) 0.163(7) 0.0222(15) Uani d PDU 0.201(9) 1 B 3
O O33 0.751(3) 0.421(3) -0.058(6) 0.031(2) Uani d PDU 0.201(9) 1 B 3
O O43 0.762(3) 0.344(2) 0.273(10) 0.030(2) Uani d PDU 0.201(9) 1 B 3

loop_
_atom_site_aniso_label
_atom_site_aniso_U_11
_atom_site_aniso_U_22
_atom_site_aniso_U_33
_atom_site_aniso_U_12
_atom_site_aniso_U_13
_atom_site_aniso_U_23
N1 0.023(2) 0.033(2) 0.037(3) 0.0007(17) 0.005(2) -0.003(2)
C11 0.025(2) 0.027(2) 0.011(2) -0.0015(17) -0.0046(18) 0.000(2)
C31 0.037(5) 0.036(5) 0.021(5) 0.004(4) 0.008(4) -0.009(4)
C12 0.025(2) 0.027(2) 0.011(2) -0.0015(17) -0.0046(18) 0.000(2)
C32 0.028(5) 0.042(5) 0.022(5) -0.009(4) 0.001(4) -0.004(4)
O1 0.039(2) 0.0363(19) 0.0131(18) -0.0033(16) 0.0026(18) 0.0036(17)
C4 0.026(2) 0.029(2) 0.018(2) -0.0009(19) -0.003(2) 0.003(2)
N21 0.033(3) 0.025(2) 0.019(2) -0.002(2) 0.004(2) 0.000(2)
C51 0.034(2) 0.027(2) 0.024(3) -0.0016(18) 0.008(2) 0.001(2)
O21 0.053(4) 0.053(5) 0.064(6) -0.015(4) -0.012(5) -0.002(5)
C71 0.020(3) 0.027(2) 0.020(3) 0.006(2) 0.004(2) 0.000(2)
O31 0.035(5) 0.034(4) 0.026(3) 0.003(4) -0.003(3) 0.007(2)
O41 0.032(5) 0.026(2) 0.032(4) 0.003(3) 0.003(3) 0.006(2)
N22 0.033(3) 0.025(2) 0.019(2) -0.002(2) 0.004(2) 0.000(2)
C52 0.034(2) 0.027(2) 0.024(3) -0.0016(18) 0.008(2) 0.001(2)
O22 0.047(6) 0.043(6) 0.037(7) 0.001(5) 0.001(5) 0.003(5)
C72 0.020(3) 0.027(2) 0.020(3) 0.006(2) 0.004(2) 0.000(2)
O32 0.035(5) 0.034(4) 0.026(3) 0.003(4) -0.003(3) 0.007(2)
O42 0.032(5) 0.026(2) 0.032(4) 0.003(3) 0.003(3) 0.006(2)
N23 0.033(3) 0.025(2) 0.019(2) -0.002(2) 0.004(2) 0.000(2)
C53 0.034(2) 0.027(2) 0.024(3) -0.0016(18) 0.008(2) 0.001(2)
O23 0.047(7) 0.049(8) 0.044(9) 0.010(5) 0.010(7) -0.002(7)
C73 0.020(3) 0.027(2) 0.020(3) 0.006(2) 0.004(2) 0.000(2)
O33 0.035(5) 0.034(4) 0.026(3) 0.003(4) -0.003(3) 0.007(2)
O43 0.032(5) 0.026(2) 0.032(4) 0.003(3) 0.003(3) 0.006(2)

loop_
_atom_type_symbol
_atom_type_description
_atom_type_scat_dispersion_real
_atom_type_scat_dispersion_imag
_atom_type_scat_source
C C 0.0033 0.0016 'International Tables Vol C Tables 4.2.6.8 and 6.1.1.4'
H H 0.0000 0.0000 'International Tables Vol C Tables 4.2.6.8 and 6.1.1.4'
N N 0.0061 0.0033 'International Tables Vol C Tables 4.2.6.8 and 6.1.1.4'
O O 0.0106 0.0060 'International Tables Vol C Tables 4.2.6.8 and 6.1.1.4'

loop_
_geom_angle_atom_site_label_1
_geom_angle_atom_site_label_2
_geom_angle_atom_site_label_3
_geom_angle
N1 C11 C21 115.9(6)
N1 C11 C4 107.9(4)
C21 C11 C4 108.9(7)
N1 C11 H111 107.9
C21 C11 H111 107.9
C4 C11 H111 107.9
C11 C21 C31 109.8(9)
C11 C21 H21A 109.7
C31 C21 H21A 109.7
C11 C21 H21B 109.7
C31 C21 H21B 109.7
H21A C21 H21B 108.2
C21 C31 H31A 109.5
C21 C31 H31B 109.5
H31A C31 H31B 109.5
C21 C31 H31C 109.5
H31A C31 H31C 109.5
H31B C31 H31C 109.5
C32 C22 H22A 109.8
C32 C22 H22B 109.8
H22A C22 H22B 108.2
C22 C32 H32A 109.5
C22 C32 H32B 109.5
H32A C32 H32B 109.5
C22 C32 H32C 109.5
H32A C32 H32C 109.5
H32B C32 H32C 109.5
N22 C4 O1 122.5(14)
N22 C4 N23 8(3)
O1 C4 N23 129(2)
N22 C4 N21 3.3(19)
O1 C4 N21 125.7(11)
N23 C4 N21 5(3)
N22 C4 C11 116.7(14)
O1 C4 C11 120.7(4)
N23 C4 C11 110(2)
N21 C4 C11 113.5(10)
C4 N21 C51 121.4(18)
C4 N21 H4 119.3
C51 N21 H4 119.3
N21 C51 C61 111.5(4)
N21 C51 C71 109.8(4)
C61 C51 C71 110.8(5)
N21 C51 H51 108.2
C61 C51 H51 108.2
C71 C51 H51 108.2
O21 C61 C51 112.1(4)
O21 C61 H61A 109.2
C51 C61 H61A 109.2
O21 C61 H61B 109.2
C51 C61 H61B 109.2
H61A C61 H61B 107.9
C61 O21 H21 109.5
O31 C71 O41 123.2(7)
O31 C71 C51 120.0(6)
O41 C71 C51 116.8(6)
C4 N22 C52 128(2)
C4 N22 H5 115.9
C52 N22 H5 115.9
N22 C52 C62 112.1(3)
N22 C52 C72 110.2(5)
C62 C52 C72 111.3(5)
N22 C52 H52 107.7
C62 C52 H52 107.7
C72 C52 H52 107.7
O22 C62 C52 112.5(4)
O22 C62 H62A 109.1
C52 C62 H62A 109.1
O22 C62 H62B 109.1
C52 C62 H62B 109.1
H62A C62 H62B 107.8
C62 O22 H22 109.5
O32 C72 O42 123.0(7)
O32 C72 C52 119.9(6)
O42 C72 C52 116.8(6)
C4 N23 C53 124(4)
C4 N23 H6 118.0
C53 N23 H6 118.0
N23 C53 C63 111.5(4)
N23 C53 C73 109.9(5)
C63 C53 C73 110.9(5)
N23 C53 H53 108.1
C63 C53 H53 108.1
C73 C53 H53 108.1
O23 C63 C53 111.9(4)
O23 C63 H63A 109.2
C53 C63 H63A 109.2
O23 C63 H63B 109.2
C53 C63 H63B 109.2
H63A C63 H63B 107.9
C63 O23 H23 109.5
O33 C73 O43 123.2(7)
O33 C73 C53 120.0(6)
O43 C73 C53 116.8(6)

loop_
_geom_bond_atom_site_label_1
_geom_bond_atom_site_label_2
_geom_bond_distance
N1 C11 1.480(6)
N1 H1 0.9100
N1 H2 0.9100
N1 H3 0.9100
C11 C21 1.535(7)
C11 C4 1.541(7)
C11 H111 1.0000
C21 C31 1.629(17)
C21 H21A 0.9900
C21 H21B 0.9900
C31 H31A 0.9800
C31 H31B 0.9800
C31 H31C 0.9800
C22 C32 1.629(17)
C22 H22A 0.9900
C22 H22B 0.9900
C32 H32A 0.9800
C32 H32B 0.9800
C32 H32C 0.9800
O1 C4 1.231(7)
C4 N22 1.226(19)
C4 N23 1.38(6)
C4 N21 1.42(2)
N21 C51 1.454(3)
N21 H4 0.8800
C51 C61 1.532(3)
C51 C71 1.542(8)
C51 H51 1.0000
C61 O21 1.425(3)
C61 H61A 0.9900
C61 H61B 0.9900
O21 H21 0.8400
C71 O31 1.239(8)
C71 O41 1.279(7)
N22 C52 1.452(3)
N22 H5 0.8800
C52 C62 1.529(3)
C52 C72 1.540(8)
C52 H52 1.0000
C62 O22 1.425(3)
C62 H62A 0.9900
C62 H62B 0.9900
O22 H22 0.8400
C72 O32 1.240(8)
C72 O42 1.279(7)
N23 C53 1.454(3)
N23 H6 0.8800
C53 C63 1.532(3)
C53 C73 1.541(8)
C53 H53 1.0000
C63 O23 1.426(3)
C63 H63A 0.9900
C63 H63B 0.9900
O23 H23 0.8400
C73 O33 1.239(8)
C73 O43 1.279(7)

loop_
_geom_hbond_atom_site_label_D
_geom_hbond_atom_site_label_H
_geom_hbond_atom_site_label_A
_geom_hbond_site_symmetry_A
_geom_hbond_distance_DH
_geom_hbond_distance_HA
_geom_hbond_distance_DA
_geom_hbond_angle_DHA
N1 H1 O31 3_656 0.91 1.99 2.862(15) 160.3
N1 H2 O41 3_655 0.91 1.98 2.84(2) 156.9
N1 H3 O41 8_565 0.91 1.98 2.86(2) 163.1
C11 H111 O1 1_556 1.00 2.35 3.238(6) 147.1
N21 H4 O31 1_556 0.88 1.95 2.82(3) 173.3
O21 H21 O21 8_564 0.84 2.29 3.081(6) 157.5
O22 H22 O31 1_556 0.84 2.61 3.37(2) 152.1
O23 H23 O21 7_644 0.84 2.17 2.77(2) 129.3

loop_
_geom_torsion_atom_site_label_1
_geom_torsion_atom_site_label_2
_geom_torsion_atom_site_label_3
_geom_torsion_atom_site_label_4
_geom_torsion
_geom_torsion_publ_flag
N1 C11 C4 N21 170.3(8) y
C11 C4 N21 C51 174.1(7) y
C4 N21 C51 C71 -113.0(12) y
N21 C51 C71 O31 102.4(15) y
N1 C11 C21 C31 -76.8(10) y
N1 C12 C22 C32 87.9(9) y
N21 C51 C61 O21 -63.7(11) y
N22 C52 C62 O22 45.3(13) y
N23 C53 C63 O23 170(3) y
C4 C11 C21 C31 161.3(7) ?
N1 C11 C4 N22 169.4(12) ?
C21 C11 C4 N22 -64.0(14) ?
N1 C11 C4 O1 -12.2(6) ?
C21 C11 C4 O1 114.5(7) ?
N1 C11 C4 N23 174.7(19) ?
C21 C11 C4 N23 -59(2) ?
C21 C11 C4 N21 -63.1(10) ?
N22 C4 N21 C51 -2E1(3) ?
O1 C4 N21 C51 -3.3(15) ?
N23 C4 N21 C51 12E1(3) ?
C4 N21 C51 C61 123.8(10) ?
C71 C51 C61 O21 173.7(10) ?
C61 C51 C71 O31 -134.1(15) ?
N21 C51 C71 O41 -75(2) ?
C61 C51 C71 O41 48.4(19) ?
O1 C4 N22 C52 1(2) ?
N23 C4 N22 C52 142(19) ?
N21 C4 N22 C52 17E1(3) ?
C11 C4 N22 C52 179.4(12) ?
C4 N22 C52 C62 110(2) ?
C4 N22 C52 C72 -125(2) ?
C72 C52 C62 O22 -78.6(12) ?
N22 C52 C72 O32 101(3) ?
C62 C52 C72 O32 -134(3) ?
N22 C52 C72 O42 -74(2) ?
C62 C52 C72 O42 51(2) ?
N22 C4 N23 C53 -28(16) ?
O1 C4 N23 C53 15(4) ?
N21 C4 N23 C53 -4E1(3) ?
C11 C4 N23 C53 -172.9(18) ?
C4 N23 C53 C63 118(3) ?
C4 N23 C53 C73 -119(3) ?
C73 C53 C63 O23 47(3) ?
N23 C53 C73 O33 96(4) ?
C63 C53 C73 O33 -140(4) ?
N23 C53 C73 O43 -84(5) ?
C63 C53 C73 O43 40(5) ?
